data_7116194
loop_
_publ_author_name
'Obenhuber, A. H.'
'Gianetti, T. L.'
'Bergman, R. G.'
'Arnold, J.'

_publ_section_title
;
 Regioselective [2+2] and [4+2] cycloaddition reactivity in an asymmetric
 niobium(bisimido) moiety towards unsaturated organic molecules.
;
_journal_issue 7
_journal_name_full 'Chemical communications (Cambridge, England)'
_journal_page_first 1278
_journal_page_last 1281
_journal_paper_doi 10.1039/c4cc07851a
_journal_volume 51
_journal_year 2014
_chemical_formula_moiety 'C48 H61 Br0 Cl N3 Nb O'
_chemical_formula_sum 'C48 H61 Br0 Cl N3 Nb O'
_chemical_formula_weight 824.36
_chemical_name_common 'Complex 2'
_chemical_properties_physical 'Air-sensitive, Moisture-sensitive'
_space_group_IT_number 2
_symmetry_cell_setting triclinic
_symmetry_space_group_name_Hall '-P 1'
_symmetry_space_group_name_H-M 'P -1'
_atom_sites_solution_hydrogens geom
_atom_sites_solution_primary direct
_atom_sites_solution_secondary difmap
_audit_update_record
;
2014-09-28 deposited with the CCDC.
2014-11-28 downloaded from the CCDC.
;
_cell_angle_alpha 96.454(4)
_cell_angle_beta 102.126(3)
_cell_angle_gamma 91.320(4)
_cell_formula_units_Z 4
_cell_length_a 11.3526(7)
_cell_length_b 19.7589(12)
_cell_length_c 20.1301(13)
_cell_measurement_reflns_used 9576
_cell_measurement_temperature 100(2)
_cell_measurement_theta_max 25.42
_cell_measurement_theta_min 2.21
_cell_volume 4381.7(5)
_computing_cell_refinement 'Bruker APEX2 v.2011.4'
_computing_data_collection 'Bruker APEX2 v.2011.4'
_computing_data_reduction 'Bruker APEX2 v.2011.4'
_computing_molecular_graphics ORTEP-32
_computing_publication_material WinGX
_computing_structure_refinement SHELXL-97
_computing_structure_solution SIR-92
_diffrn_ambient_temperature 100(2)
_diffrn_detector_area_resol_mean 8.366
_diffrn_measured_fraction_theta_full 1.000
_diffrn_measured_fraction_theta_max 0.996
_diffrn_measurement_device_type 'Bruker APEX-I CCD'
_diffrn_measurement_method '\f and \w scans'
_diffrn_radiation_monochromator graphite
_diffrn_radiation_source 'fine-focus sealed tube'
_diffrn_radiation_type MoK\a
_diffrn_radiation_wavelength 0.71073
_diffrn_reflns_av_R_equivalents 0.0667
_diffrn_reflns_av_sigmaI/netI 0.0617
_diffrn_reflns_limit_h_max 13
_diffrn_reflns_limit_h_min -13
_diffrn_reflns_limit_k_max 23
_diffrn_reflns_limit_k_min -23
_diffrn_reflns_limit_l_max 24
_diffrn_reflns_limit_l_min -24
_diffrn_reflns_number 84384
_diffrn_reflns_theta_full 25.00
_diffrn_reflns_theta_max 25.47
_diffrn_reflns_theta_min 1.38
_exptl_absorpt_coefficient_mu 0.373
_exptl_absorpt_correction_T_max 0.9816
_exptl_absorpt_correction_T_min 0.9224
_exptl_absorpt_correction_type multi-scan
_exptl_absorpt_process_details SADABS
_exptl_crystal_colour yellow
_exptl_crystal_density_diffrn 1.250
_exptl_crystal_density_method 'not measured'
_exptl_crystal_description needdle
_exptl_crystal_F_000 1744
_exptl_crystal_size_max 0.22
_exptl_crystal_size_mid 0.06
_exptl_crystal_size_min 0.05
_refine_diff_density_max 0.504
_refine_diff_density_min -0.415
_refine_diff_density_rms 0.075
_refine_ls_extinction_method none
_refine_ls_goodness_of_fit_ref 1.024
_refine_ls_hydrogen_treatment constr
_refine_ls_matrix_type full
_refine_ls_number_parameters 999
_refine_ls_number_reflns 16211
_refine_ls_number_restraints 0
_refine_ls_restrained_S_all 1.024
_refine_ls_R_factor_all 0.0649
_refine_ls_R_factor_gt 0.0399
_refine_ls_shift/su_max 0.002
_refine_ls_shift/su_mean 0.000
_refine_ls_structure_factor_coef Fsqd
_refine_ls_weighting_details 'calc w=1/[\s^2^(Fo^2^)+(0.0284P)^2^+3.2528P] where P=(Fo^2^+2Fc^2^)/3'
_refine_ls_weighting_scheme calc
_refine_ls_wR_factor_gt 0.0779
_refine_ls_wR_factor_ref 0.0876
_reflns_number_gt 11965
_reflns_number_total 16211
_reflns_threshold_expression >2sigma(I)
_cod_data_source_file c4cc07851a2.cif
_cod_data_source_block (1)
_cod_depositor_comments
;
The following automatic conversions were performed:

'_symmetry_cell_setting' value 'Triclinic' changed to 'triclinic'
according to
/usr/data/users/saulius/crontab/automatic-downloads/rss-feeds/RSC/lib/dictionaries/cif_core.dic
dictionary named 'cif_core.dic' version 2.4.2 from 2011-04-26.

Automatic conversion script
Id: cif_fix_values 2935 2014-11-11 08:27:57Z andrius 
;
_cod_original_sg_symbol_H-M P-1
_cod_database_code 7116194

loop_
_symmetry_equiv_pos_as_xyz
'x, y, z'
'-x, -y, -z'

loop_
_atom_site_label
_atom_site_type_symbol
_atom_site_fract_x
_atom_site_fract_y
_atom_site_fract_z
_atom_site_U_iso_or_equiv
_atom_site_adp_type
_atom_site_occupancy
_atom_site_symmetry_multiplicity
_atom_site_calc_flag
_atom_site_refinement_flags
C1 C 1.3908(3) 0.66146(14) 0.64819(15) 0.0245(7) Uani 1 1 d .
H1A H 1.3200 0.6471 0.6117 0.037 Uiso 1 1 calc R
H1B H 1.3740 0.6526 0.6923 0.037 Uiso 1 1 calc R
H1C H 1.4600 0.6358 0.6396 0.037 Uiso 1 1 calc R
C2 C 1.4192(2) 0.73685(14) 0.64969(14) 0.0179(6) Uani 1 1 d .
C3 C 1.3588(3) 0.77038(14) 0.59982(14) 0.0204(7) Uani 1 1 d .
H3 H 1.2961 0.7475 0.5652 0.024 Uiso 1 1 calc R
C4 C 1.3900(3) 0.84191(14) 0.59917(14) 0.0203(7) Uani 1 1 d .
C5 C 1.3273(3) 0.87588(16) 0.53919(16) 0.0338(8) Uani 1 1 d .
H5A H 1.3588 0.9232 0.5440 0.051 Uiso 1 1 calc R
H5B H 1.2404 0.8752 0.5377 0.051 Uiso 1 1 calc R
H5C H 1.3419 0.8514 0.4968 0.051 Uiso 1 1 calc R
C6 C 1.4996(2) 0.94412(14) 0.65266(14) 0.0179(6) Uani 1 1 d .
C7 C 1.4296(3) 0.99122(14) 0.68237(14) 0.0199(7) Uani 1 1 d .
C8 C 1.4581(3) 1.06016(15) 0.68349(15) 0.0233(7) Uani 1 1 d .
H8 H 1.4114 1.0929 0.7031 0.028 Uiso 1 1 calc R
C9 C 1.5529(3) 1.08211(15) 0.65664(15) 0.0254(7) Uani 1 1 d .
H9 H 1.5709 1.1295 0.6578 0.031 Uiso 1 1 calc R
C10 C 1.6207(3) 1.03500(15) 0.62830(15) 0.0266(7) Uani 1 1 d .
H10 H 1.6857 1.0503 0.6100 0.032 Uiso 1 1 calc R
C11 C 1.5963(3) 0.96509(15) 0.62581(15) 0.0237(7) Uani 1 1 d .
C12 C 1.6732(3) 0.91447(16) 0.59387(18) 0.0351(9) Uani 1 1 d .
H12 H 1.6526 0.8684 0.6057 0.042 Uiso 1 1 calc R
C13 C 1.8063(3) 0.92994(19) 0.62322(18) 0.0444(10) Uani 1 1 d .
H13A H 1.8517 0.8906 0.6109 0.067 Uiso 1 1 calc R
H13B H 1.8200 0.9393 0.6732 0.067 Uiso 1 1 calc R
H13C H 1.8332 0.9699 0.6046 0.067 Uiso 1 1 calc R
C14 C 1.6477(4) 0.9103(2) 0.5175(2) 0.0746(15) Uani 1 1 d .
H14A H 1.5627 0.8962 0.4989 0.112 Uiso 1 1 calc R
H14B H 1.6990 0.8769 0.4995 0.112 Uiso 1 1 calc R
H14C H 1.6645 0.9552 0.5041 0.112 Uiso 1 1 calc R
C15 C 1.3213(3) 0.96948(15) 0.71019(15) 0.0250(7) Uani 1 1 d .
H15 H 1.3181 0.9186 0.7079 0.030 Uiso 1 1 calc R
C16 C 1.3312(3) 0.99930(17) 0.78455(15) 0.0310(8) Uani 1 1 d .
H16A H 1.4052 0.9846 0.8128 0.047 Uiso 1 1 calc R
H16B H 1.2612 0.9832 0.8008 0.047 Uiso 1 1 calc R
H16C H 1.3337 1.0492 0.7878 0.047 Uiso 1 1 calc R
C17 C 1.2036(3) 0.9906(2) 0.66595(17) 0.0419(9) Uani 1 1 d .
H17A H 1.2030 1.0405 0.6694 0.063 Uiso 1 1 calc R
H17B H 1.1346 0.9730 0.6821 0.063 Uiso 1 1 calc R
H17C H 1.1980 0.9719 0.6181 0.063 Uiso 1 1 calc R
C18 C 1.8079(3) 0.76304(15) 0.68518(14) 0.0205(7) Uani 1 1 d .
C19 C 1.8153(3) 0.71137(16) 0.63102(15) 0.0261(7) Uani 1 1 d .
C20 C 1.9261(3) 0.70198(18) 0.61337(16) 0.0324(8) Uani 1 1 d .
H20 H 1.9327 0.6670 0.5780 0.039 Uiso 1 1 calc R
C21 C 2.0268(3) 0.74235(19) 0.64612(16) 0.0388(9) Uani 1 1 d .
H21 H 2.1015 0.7356 0.6327 0.047 Uiso 1 1 calc R
C22 C 2.0193(3) 0.79237(18) 0.69824(16) 0.0330(8) Uani 1 1 d .
H22 H 2.0890 0.8204 0.7198 0.040 Uiso 1 1 calc R
C23 C 1.9114(3) 0.80299(16) 0.72021(15) 0.0238(7) Uani 1 1 d .
C24 C 1.9060(3) 0.85626(16) 0.78020(15) 0.0256(7) Uani 1 1 d .
H24 H 1.8260 0.8773 0.7696 0.031 Uiso 1 1 calc R
C25 C 1.9125(3) 0.82324(17) 0.84573(16) 0.0352(8) Uani 1 1 d .
H25A H 1.8502 0.7863 0.8378 0.053 Uiso 1 1 calc R
H25B H 1.8992 0.8575 0.8823 0.053 Uiso 1 1 calc R
H25C H 1.9921 0.8047 0.8593 0.053 Uiso 1 1 calc R
C26 C 2.0031(3) 0.91375(18) 0.79305(18) 0.0402(9) Uani 1 1 d .
H26A H 2.0823 0.8956 0.8091 0.060 Uiso 1 1 calc R
H26B H 1.9871 0.9491 0.8278 0.060 Uiso 1 1 calc R
H26C H 2.0023 0.9335 0.7504 0.060 Uiso 1 1 calc R
C27 C 1.7029(3) 0.67067(16) 0.59151(15) 0.0301(8) Uani 1 1 d .
H27 H 1.6517 0.6624 0.6249 0.036 Uiso 1 1 calc R
C28 C 1.6311(3) 0.71153(17) 0.53911(17) 0.0423(9) Uani 1 1 d .
H28A H 1.6150 0.7558 0.5618 0.064 Uiso 1 1 calc R
H28B H 1.5545 0.6867 0.5174 0.064 Uiso 1 1 calc R
H28C H 1.6772 0.7185 0.5042 0.064 Uiso 1 1 calc R
C29 C 1.7255(4) 0.60072(17) 0.55573(17) 0.0451(10) Uani 1 1 d .
H29A H 1.7613 0.6071 0.5165 0.068 Uiso 1 1 calc R
H29B H 1.6489 0.5741 0.5399 0.068 Uiso 1 1 calc R
H29C H 1.7808 0.5764 0.5880 0.068 Uiso 1 1 calc R
C30 C 1.5890(3) 0.69467(14) 0.84270(14) 0.0201(7) Uani 1 1 d .
C31 C 1.4968(3) 0.63845(14) 0.84696(15) 0.0256(7) Uani 1 1 d .
H31A H 1.4435 0.6562 0.8766 0.038 Uiso 1 1 calc R
H31B H 1.5391 0.5999 0.8659 0.038 Uiso 1 1 calc R
H31C H 1.4487 0.6232 0.8011 0.038 Uiso 1 1 calc R
C32 C 1.6545(3) 0.72459(15) 0.91486(14) 0.0263(7) Uani 1 1 d .
H32A H 1.7113 0.7616 0.9118 0.039 Uiso 1 1 calc R
H32B H 1.6986 0.6889 0.9382 0.039 Uiso 1 1 calc R
H32C H 1.5954 0.7424 0.9407 0.039 Uiso 1 1 calc R
C33 C 1.6795(3) 0.66169(15) 0.80447(15) 0.0240(7) Uani 1 1 d .
H33A H 1.6379 0.6433 0.7580 0.036 Uiso 1 1 calc R
H33B H 1.7169 0.6247 0.8287 0.036 Uiso 1 1 calc R
H33C H 1.7419 0.6959 0.8022 0.036 Uiso 1 1 calc R
C34 C 1.4446(2) 0.79628(13) 0.82876(14) 0.0165(6) Uani 1 1 d .
H34 H 1.4073 0.8190 0.7880 0.020 Uiso 1 1 calc R
C35 C 1.5096(2) 0.85358(14) 0.87895(14) 0.0178(6) Uani 1 1 d .
H35 H 1.4980 0.8594 0.9246 0.021 Uiso 1 1 calc R
C36 C 1.5840(3) 0.89641(14) 0.85881(14) 0.0188(6) Uani 1 1 d .
C37 C 1.6604(3) 0.95149(14) 0.90586(14) 0.0199(7) Uani 1 1 d .
C38 C 1.7625(3) 0.97874(15) 0.88928(15) 0.0253(7) Uani 1 1 d .
H38 H 1.7803 0.9648 0.8459 0.030 Uiso 1 1 calc R
C39 C 1.8392(3) 1.02629(15) 0.93545(16) 0.0298(8) Uani 1 1 d .
H39 H 1.9100 1.0436 0.9238 0.036 Uiso 1 1 calc R
C40 C 1.8134(3) 1.04852(17) 0.99802(16) 0.0375(9) Uani 1 1 d .
H40 H 1.8657 1.0812 1.0295 0.045 Uiso 1 1 calc R
C41 C 1.7109(4) 1.02274(18) 1.01428(17) 0.0444(10) Uani 1 1 d .
H41 H 1.6919 1.0382 1.0570 0.053 Uiso 1 1 calc R
C42 C 1.6350(3) 0.97451(16) 0.96905(16) 0.0345(8) Uani 1 1 d .
H42 H 1.5649 0.9570 0.9812 0.041 Uiso 1 1 calc R
C43 C 1.3383(2) 0.76089(13) 0.84739(14) 0.0153(6) Uani 1 1 d .
C44 C 1.3249(3) 0.76074(14) 0.91472(14) 0.0206(7) Uani 1 1 d .
H44 H 1.3829 0.7850 0.9510 0.025 Uiso 1 1 calc R
C45 C 1.2284(3) 0.72573(14) 0.92935(15) 0.0212(7) Uani 1 1 d .
H45 H 1.2209 0.7253 0.9754 0.025 Uiso 1 1 calc R
C46 C 1.1432(2) 0.69137(14) 0.87659(14) 0.0187(6) Uani 1 1 d .
C47 C 1.1515(3) 0.69252(14) 0.80920(14) 0.0208(7) Uani 1 1 d .
H47 H 1.0912 0.6699 0.7729 0.025 Uiso 1 1 calc R
C48 C 1.2489(2) 0.72713(14) 0.79569(14) 0.0183(6) Uani 1 1 d .
H48 H 1.2550 0.7279 0.7494 0.022 Uiso 1 1 calc R
C49 C 1.0569(3) 0.58925(15) 0.06020(14) 0.0229(7) Uani 1 1 d .
H49A H 1.0867 0.5473 0.0401 0.034 Uiso 1 1 calc R
H49B H 1.1061 0.6285 0.0540 0.034 Uiso 1 1 calc R
H49C H 0.9727 0.5939 0.0375 0.034 Uiso 1 1 calc R
C50 C 1.0651(2) 0.58631(14) 0.13552(14) 0.0183(6) Uani 1 1 d .
C51 C 1.1126(3) 0.53268(14) 0.16467(14) 0.0205(7) Uani 1 1 d .
H51 H 1.1426 0.4968 0.1383 0.025 Uiso 1 1 calc R
C52 C 1.1180(2) 0.52988(14) 0.23723(14) 0.0184(6) Uani 1 1 d .
C53 C 1.1741(3) 0.46991(15) 0.26860(15) 0.0303(8) Uani 1 1 d .
H53A H 1.2611 0.4723 0.2705 0.045 Uiso 1 1 calc R
H53B H 1.1381 0.4277 0.2408 0.045 Uiso 1 1 calc R
H53C H 1.1599 0.4705 0.3150 0.045 Uiso 1 1 calc R
C54 C 1.0845(3) 0.58140(14) 0.34325(13) 0.0173(6) Uani 1 1 d .
C55 C 0.9828(3) 0.56232(14) 0.36825(14) 0.0191(6) Uani 1 1 d .
C56 C 0.9963(3) 0.56552(14) 0.43910(14) 0.0222(7) Uani 1 1 d .
H56 H 0.9296 0.5529 0.4575 0.027 Uiso 1 1 calc R
C57 C 1.1050(3) 0.58679(15) 0.48308(15) 0.0269(7) Uani 1 1 d .
H57 H 1.1122 0.5886 0.5311 0.032 Uiso 1 1 calc R
C58 C 1.2025(3) 0.60530(15) 0.45756(15) 0.0242(7) Uani 1 1 d .
H58 H 1.2765 0.6197 0.4884 0.029 Uiso 1 1 calc R
C59 C 1.1952(3) 0.60336(14) 0.38719(14) 0.0205(7) Uani 1 1 d .
C60 C 1.3061(3) 0.62535(15) 0.36233(15) 0.0239(7) Uani 1 1 d .
H60 H 1.2854 0.6199 0.3112 0.029 Uiso 1 1 calc R
C61 C 1.3425(3) 0.70066(15) 0.38742(16) 0.0295(8) Uani 1 1 d .
H61A H 1.2745 0.7288 0.3718 0.044 Uiso 1 1 calc R
H61B H 1.4116 0.7142 0.3689 0.044 Uiso 1 1 calc R
H61C H 1.3646 0.7071 0.4375 0.044 Uiso 1 1 calc R
C62 C 1.4131(3) 0.58055(16) 0.38513(16) 0.0320(8) Uani 1 1 d .
H62A H 1.4357 0.5855 0.4352 0.048 Uiso 1 1 calc R
H62B H 1.4819 0.5949 0.3668 0.048 Uiso 1 1 calc R
H62C H 1.3897 0.5327 0.3678 0.048 Uiso 1 1 calc R
C63 C 0.8641(3) 0.53859(15) 0.32009(14) 0.0214(7) Uani 1 1 d .
H63 H 0.8526 0.5675 0.2817 0.026 Uiso 1 1 calc R
C64 C 0.8659(3) 0.46467(16) 0.28872(17) 0.0363(8) Uani 1 1 d .
H64A H 0.9285 0.4606 0.2618 0.054 Uiso 1 1 calc R
H64B H 0.7872 0.4507 0.2590 0.054 Uiso 1 1 calc R
H64C H 0.8833 0.4352 0.3253 0.054 Uiso 1 1 calc R
C65 C 0.7550(3) 0.54655(17) 0.35281(16) 0.0318(8) Uani 1 1 d .
H65A H 0.7568 0.5136 0.3859 0.048 Uiso 1 1 calc R
H65B H 0.6809 0.5383 0.3172 0.048 Uiso 1 1 calc R
H65C H 0.7570 0.5929 0.3764 0.048 Uiso 1 1 calc R
C66 C 0.7169(2) 0.62683(13) 0.18228(14) 0.0159(6) Uani 1 1 d .
C67 C 0.6576(3) 0.57269(14) 0.13389(14) 0.0190(6) Uani 1 1 d .
C68 C 0.5382(3) 0.55542(15) 0.13353(16) 0.0253(7) Uani 1 1 d .
H68 H 0.4968 0.5195 0.1010 0.030 Uiso 1 1 calc R
C69 C 0.4782(3) 0.58924(15) 0.17935(16) 0.0265(7) Uani 1 1 d .
H69 H 0.3966 0.5764 0.1784 0.032 Uiso 1 1 calc R
C70 C 0.5370(3) 0.64174(15) 0.22654(15) 0.0236(7) Uani 1 1 d .
H70 H 0.4946 0.6650 0.2575 0.028 Uiso 1 1 calc R
C71 C 0.6570(3) 0.66161(14) 0.22998(14) 0.0191(7) Uani 1 1 d .
C72 C 0.7229(3) 0.71843(14) 0.28318(14) 0.0217(7) Uani 1 1 d .
H72 H 0.8055 0.7029 0.3012 0.026 Uiso 1 1 calc R
C73 C 0.7386(3) 0.78382(15) 0.25182(16) 0.0307(8) Uani 1 1 d .
H73A H 0.7840 0.7749 0.2156 0.046 Uiso 1 1 calc R
H73B H 0.7828 0.8187 0.2873 0.046 Uiso 1 1 calc R
H73C H 0.6592 0.7999 0.2324 0.046 Uiso 1 1 calc R
C74 C 0.6643(3) 0.73494(16) 0.34461(16) 0.0326(8) Uani 1 1 d .
H74A H 0.5882 0.7568 0.3300 0.049 Uiso 1 1 calc R
H74B H 0.7187 0.7658 0.3799 0.049 Uiso 1 1 calc R
H74C H 0.6485 0.6927 0.3632 0.049 Uiso 1 1 calc R
C75 C 0.7239(3) 0.53641(14) 0.08317(14) 0.0203(7) Uani 1 1 d .
H75 H 0.8123 0.5432 0.1034 0.024 Uiso 1 1 calc R
C76 C 0.6938(3) 0.45908(15) 0.06910(18) 0.0363(8) Uani 1 1 d .
H76A H 0.7080 0.4394 0.1125 0.054 Uiso 1 1 calc R
H76B H 0.7452 0.4379 0.0400 0.054 Uiso 1 1 calc R
H76C H 0.6089 0.4507 0.0458 0.054 Uiso 1 1 calc R
C77 C 0.6991(3) 0.56867(17) 0.01718(16) 0.0370(9) Uani 1 1 d .
H77A H 0.6125 0.5640 -0.0032 0.056 Uiso 1 1 calc R
H77B H 0.7440 0.5458 -0.0147 0.056 Uiso 1 1 calc R
H77C H 0.7246 0.6171 0.0268 0.056 Uiso 1 1 calc R
C78 C 0.9742(2) 0.79018(14) 0.11179(13) 0.0172(6) Uani 1 1 d .
C79 C 0.8497(2) 0.75712(14) 0.07873(14) 0.0215(7) Uani 1 1 d .
H79A H 0.8587 0.7116 0.0559 0.032 Uiso 1 1 calc R
H79B H 0.8076 0.7853 0.0450 0.032 Uiso 1 1 calc R
H79C H 0.8031 0.7532 0.1140 0.032 Uiso 1 1 calc R
C80 C 1.0414(3) 0.79509(15) 0.05349(14) 0.0214(7) Uani 1 1 d .
H80A H 1.1198 0.8192 0.0718 0.032 Uiso 1 1 calc R
H80B H 0.9936 0.8200 0.0186 0.032 Uiso 1 1 calc R
H80C H 1.0534 0.7491 0.0329 0.032 Uiso 1 1 calc R
C81 C 0.9601(3) 0.86171(14) 0.14709(15) 0.0221(7) Uani 1 1 d .
H81A H 0.9165 0.8580 0.1838 0.033 Uiso 1 1 calc R
H81B H 0.9150 0.8890 0.1135 0.033 Uiso 1 1 calc R
H81C H 1.0401 0.8838 0.1665 0.033 Uiso 1 1 calc R
C82 C 1.1556(2) 0.76554(13) 0.20825(13) 0.0155(6) Uani 1 1 d .
H82 H 1.1831 0.7221 0.2263 0.019 Uiso 1 1 calc R
C83 C 1.1409(2) 0.81028(14) 0.27125(13) 0.0167(6) Uani 1 1 d .
H83 H 1.1736 0.8559 0.2811 0.020 Uiso 1 1 calc R
C84 C 1.0797(2) 0.78332(13) 0.31305(13) 0.0149(6) Uani 1 1 d .
C85 C 1.0530(2) 0.81931(14) 0.37620(14) 0.0167(6) Uani 1 1 d .
C86 C 1.0206(3) 0.78202(15) 0.42481(14) 0.0225(7) Uani 1 1 d .
H86 H 1.0174 0.7336 0.4176 0.027 Uiso 1 1 calc R
C87 C 0.9931(3) 0.81498(16) 0.48369(15) 0.0279(7) Uani 1 1 d .
H87 H 0.9725 0.7892 0.5170 0.033 Uiso 1 1 calc R
C88 C 0.9957(3) 0.88497(16) 0.49398(15) 0.0293(8) Uani 1 1 d .
H88 H 0.9759 0.9075 0.5341 0.035 Uiso 1 1 calc R
C89 C 1.0271(3) 0.92237(16) 0.44611(16) 0.0300(8) Uani 1 1 d .
H89 H 1.0297 0.9708 0.4537 0.036 Uiso 1 1 calc R
C90 C 1.0548(3) 0.89020(14) 0.38706(14) 0.0223(7) Uani 1 1 d .
H90 H 1.0751 0.9164 0.3540 0.027 Uiso 1 1 calc R
C91 C 1.2567(2) 0.78646(14) 0.17457(13) 0.0163(6) Uani 1 1 d .
C92 C 1.2974(3) 0.85374(14) 0.17753(14) 0.0195(7) Uani 1 1 d .
H92 H 1.2611 0.8888 0.2014 0.023 Uiso 1 1 calc R
C93 C 1.3902(3) 0.87072(15) 0.14622(14) 0.0216(7) Uani 1 1 d .
H93 H 1.4166 0.9170 0.1480 0.026 Uiso 1 1 calc R
C94 C 1.4432(2) 0.81936(15) 0.11261(14) 0.0205(7) Uani 1 1 d .
C95 C 1.4063(3) 0.75167(15) 0.10920(14) 0.0222(7) Uani 1 1 d .
H95 H 1.4440 0.7166 0.0862 0.027 Uiso 1 1 calc R
C96 C 1.3126(2) 0.73634(14) 0.14033(14) 0.0187(6) Uani 1 1 d .
H96 H 1.2860 0.6900 0.1381 0.022 Uiso 1 1 calc R
N1 N 1.4712(2) 0.87195(11) 0.64991(11) 0.0174(5) Uani 1 1 d .
N2 N 1.6955(2) 0.77426(12) 0.70211(11) 0.0185(5) Uani 1 1 d .
N3 N 1.5340(2) 0.74997(11) 0.80298(11) 0.0154(5) Uani 1 1 d .
N4 N 1.0734(2) 0.57977(11) 0.27028(11) 0.0156(5) Uani 1 1 d .
N5 N 0.8384(2) 0.64321(11) 0.18477(11) 0.0160(5) Uani 1 1 d .
N6 N 1.03447(19) 0.74466(11) 0.16182(11) 0.0140(5) Uani 1 1 d .
O1 O 1.59981(17) 0.88879(9) 0.79340(9) 0.0185(4) Uani 1 1 d .
O2 O 1.03696(16) 0.71803(9) 0.29941(9) 0.0170(4) Uani 1 1 d .
Nb1 Nb 1.56170(2) 0.800469(13) 0.728596(12) 0.01525(7) Uani 1 1 d .
Nb2 Nb 0.99587(2) 0.664937(12) 0.205274(12) 0.01378(7) Uani 1 1 d .
Cl1 Cl 1.02091(7) 0.64708(4) 0.89440(4) 0.02882(18) Uani 1 1 d .
Cl2 Cl 1.56239(7) 0.84073(4) 0.07484(4) 0.02864(18) Uani 1 1 d .

loop_
_atom_site_aniso_label
_atom_site_aniso_U_11
_atom_site_aniso_U_22
_atom_site_aniso_U_33
_atom_site_aniso_U_23
_atom_site_aniso_U_13
_atom_site_aniso_U_12
C1 0.0282(18) 0.0240(16) 0.0200(16) -0.0024(13) 0.0055(14) -0.0037(14)
C2 0.0192(16) 0.0206(15) 0.0160(15) -0.0014(12) 0.0107(13) 0.0001(13)
C3 0.0177(16) 0.0234(16) 0.0177(15) -0.0050(13) 0.0025(13) -0.0012(13)
C4 0.0158(16) 0.0239(16) 0.0212(16) 0.0022(13) 0.0041(13) 0.0021(13)
C5 0.036(2) 0.0281(18) 0.0304(19) 0.0055(15) -0.0104(15) 0.0018(15)
C6 0.0165(15) 0.0186(15) 0.0167(15) 0.0029(12) -0.0004(12) -0.0021(12)
C7 0.0190(16) 0.0227(16) 0.0181(15) 0.0016(13) 0.0044(13) 0.0012(13)
C8 0.0248(17) 0.0220(16) 0.0234(17) 0.0001(13) 0.0074(14) 0.0031(14)
C9 0.0309(19) 0.0188(15) 0.0256(17) 0.0012(13) 0.0045(15) 0.0002(14)
C10 0.0258(18) 0.0261(17) 0.0305(18) 0.0055(14) 0.0114(15) -0.0017(14)
C11 0.0199(17) 0.0259(17) 0.0268(17) 0.0030(14) 0.0088(14) -0.0009(14)
C12 0.038(2) 0.0209(17) 0.055(2) 0.0035(16) 0.0304(19) 0.0000(15)
C13 0.042(2) 0.063(3) 0.037(2) 0.0169(19) 0.0190(18) 0.028(2)
C14 0.051(3) 0.111(4) 0.049(3) -0.037(3) 0.004(2) 0.031(3)
C15 0.0249(17) 0.0231(16) 0.0302(18) 0.0013(14) 0.0138(14) 0.0021(14)
C16 0.0253(18) 0.043(2) 0.0277(18) 0.0038(16) 0.0127(15) 0.0045(16)
C17 0.0240(19) 0.070(3) 0.031(2) 0.0015(18) 0.0064(16) -0.0069(18)
C18 0.0207(16) 0.0295(17) 0.0151(15) 0.0116(13) 0.0068(13) 0.0064(14)
C19 0.0258(18) 0.0392(19) 0.0175(16) 0.0117(14) 0.0088(14) 0.0114(15)
C20 0.029(2) 0.052(2) 0.0204(17) 0.0119(16) 0.0097(15) 0.0187(17)
C21 0.0230(19) 0.073(3) 0.0268(19) 0.0170(19) 0.0117(16) 0.0209(19)
C22 0.0189(17) 0.055(2) 0.0275(19) 0.0148(17) 0.0050(14) 0.0044(16)
C23 0.0183(17) 0.0341(18) 0.0223(16) 0.0124(14) 0.0068(13) 0.0051(14)
C24 0.0149(16) 0.0340(18) 0.0291(18) 0.0091(15) 0.0053(14) -0.0022(14)
C25 0.042(2) 0.038(2) 0.0273(19) 0.0046(16) 0.0118(16) 0.0025(17)
C26 0.032(2) 0.048(2) 0.040(2) 0.0079(18) 0.0083(17) -0.0092(17)
C27 0.0325(19) 0.040(2) 0.0211(17) 0.0006(15) 0.0137(15) 0.0047(16)
C28 0.041(2) 0.038(2) 0.040(2) -0.0053(17) -0.0046(17) 0.0096(17)
C29 0.069(3) 0.035(2) 0.031(2) 0.0014(16) 0.0084(19) 0.0114(19)
C30 0.0226(17) 0.0221(15) 0.0172(15) 0.0074(13) 0.0047(13) 0.0064(13)
C31 0.0314(19) 0.0199(16) 0.0277(18) 0.0084(14) 0.0077(15) 0.0054(14)
C32 0.0295(18) 0.0282(17) 0.0202(16) 0.0044(14) 0.0019(14) 0.0043(14)
C33 0.0256(17) 0.0238(16) 0.0231(17) 0.0063(13) 0.0041(14) 0.0080(14)
C34 0.0195(16) 0.0181(14) 0.0133(14) 0.0032(12) 0.0062(12) 0.0005(12)
C35 0.0192(16) 0.0190(15) 0.0152(15) -0.0028(12) 0.0066(12) -0.0007(13)
C36 0.0207(16) 0.0199(15) 0.0159(15) -0.0001(12) 0.0049(13) 0.0016(13)
C37 0.0256(17) 0.0160(14) 0.0172(15) 0.0022(12) 0.0035(13) -0.0032(13)
C38 0.0314(19) 0.0227(16) 0.0221(17) 0.0033(13) 0.0071(14) -0.0034(14)
C39 0.0278(18) 0.0287(18) 0.0319(19) 0.0064(15) 0.0036(15) -0.0113(15)
C40 0.050(2) 0.0308(19) 0.0260(19) -0.0011(15) 0.0001(17) -0.0213(17)
C41 0.069(3) 0.040(2) 0.0228(19) -0.0072(16) 0.0160(18) -0.025(2)
C42 0.050(2) 0.0302(18) 0.0244(18) -0.0045(15) 0.0162(16) -0.0179(17)
C43 0.0157(15) 0.0128(14) 0.0181(15) 0.0008(12) 0.0054(12) 0.0025(12)
C44 0.0190(16) 0.0222(15) 0.0200(16) -0.0015(13) 0.0057(13) -0.0029(13)
C45 0.0242(17) 0.0237(16) 0.0180(16) 0.0023(13) 0.0100(13) -0.0016(14)
C46 0.0171(16) 0.0175(15) 0.0236(16) 0.0034(13) 0.0088(13) -0.0015(12)
C47 0.0214(17) 0.0221(15) 0.0175(16) 0.0003(13) 0.0023(13) -0.0046(13)
C48 0.0211(16) 0.0192(15) 0.0145(15) -0.0001(12) 0.0046(13) 0.0002(13)
C49 0.0251(17) 0.0233(16) 0.0199(16) -0.0024(13) 0.0069(13) -0.0018(14)
C50 0.0154(15) 0.0202(15) 0.0182(15) -0.0022(12) 0.0041(12) -0.0059(12)
C51 0.0247(17) 0.0205(15) 0.0168(15) -0.0033(12) 0.0082(13) 0.0021(13)
C52 0.0172(16) 0.0187(15) 0.0190(15) -0.0004(12) 0.0041(13) 0.0016(13)
C53 0.042(2) 0.0269(17) 0.0224(17) -0.0003(14) 0.0093(15) 0.0120(16)
C54 0.0233(16) 0.0170(14) 0.0123(14) 0.0028(12) 0.0046(12) 0.0029(13)
C55 0.0227(17) 0.0155(14) 0.0206(16) 0.0044(12) 0.0071(13) 0.0013(13)
C56 0.0277(18) 0.0213(16) 0.0218(16) 0.0058(13) 0.0134(14) 0.0013(14)
C57 0.038(2) 0.0283(17) 0.0148(16) 0.0033(13) 0.0060(14) 0.0025(15)
C58 0.0234(17) 0.0295(17) 0.0181(16) 0.0022(13) 0.0012(13) 0.0001(14)
C59 0.0212(16) 0.0199(15) 0.0210(16) 0.0015(13) 0.0061(13) 0.0027(13)
C60 0.0174(16) 0.0310(17) 0.0218(16) 0.0023(14) 0.0011(13) -0.0006(14)
C61 0.0185(17) 0.0340(18) 0.0367(19) 0.0082(15) 0.0058(15) -0.0004(14)
C62 0.0243(18) 0.0349(19) 0.036(2) -0.0011(16) 0.0066(15) 0.0007(15)
C63 0.0231(17) 0.0248(16) 0.0177(16) 0.0049(13) 0.0067(13) -0.0030(13)
C64 0.035(2) 0.0342(19) 0.038(2) -0.0048(16) 0.0109(17) -0.0102(16)
C65 0.0243(18) 0.039(2) 0.0347(19) 0.0094(16) 0.0095(15) 0.0001(15)
C66 0.0133(15) 0.0174(14) 0.0185(15) 0.0073(12) 0.0039(12) 0.0001(12)
C67 0.0189(16) 0.0195(15) 0.0200(16) 0.0072(13) 0.0049(13) 0.0028(13)
C68 0.0199(17) 0.0217(16) 0.0319(18) 0.0013(14) 0.0017(14) -0.0040(14)
C69 0.0135(16) 0.0252(17) 0.041(2) 0.0072(15) 0.0055(15) -0.0024(13)
C70 0.0182(16) 0.0249(16) 0.0313(18) 0.0065(14) 0.0116(14) 0.0052(14)
C71 0.0162(16) 0.0216(15) 0.0228(16) 0.0093(13) 0.0075(13) 0.0026(13)
C72 0.0171(16) 0.0242(16) 0.0247(17) -0.0013(13) 0.0089(13) 0.0012(13)
C73 0.038(2) 0.0234(17) 0.0326(19) -0.0010(14) 0.0152(16) -0.0024(15)
C74 0.037(2) 0.0342(19) 0.0283(18) -0.0026(15) 0.0144(16) 0.0017(16)
C75 0.0154(15) 0.0223(16) 0.0218(16) -0.0005(13) 0.0031(13) -0.0030(13)
C76 0.037(2) 0.0261(18) 0.049(2) 0.0016(16) 0.0168(17) 0.0003(16)
C77 0.049(2) 0.0324(19) 0.0302(19) 0.0058(16) 0.0092(17) 0.0014(17)
C78 0.0189(16) 0.0194(15) 0.0139(15) 0.0053(12) 0.0032(12) 0.0013(12)
C79 0.0191(16) 0.0232(16) 0.0211(16) 0.0051(13) 0.0007(13) -0.0002(13)
C80 0.0240(17) 0.0239(16) 0.0169(15) 0.0035(13) 0.0053(13) 0.0003(13)
C81 0.0236(17) 0.0210(16) 0.0232(17) 0.0038(13) 0.0071(14) 0.0044(13)
C82 0.0175(15) 0.0133(14) 0.0151(15) 0.0006(11) 0.0027(12) -0.0011(12)
C83 0.0172(15) 0.0147(14) 0.0167(15) -0.0027(12) 0.0027(12) -0.0016(12)
C84 0.0167(15) 0.0121(14) 0.0155(15) -0.0007(12) 0.0038(12) 0.0010(12)
C85 0.0140(15) 0.0214(15) 0.0146(15) 0.0009(12) 0.0040(12) -0.0017(12)
C86 0.0276(18) 0.0214(16) 0.0185(16) -0.0026(13) 0.0078(13) -0.0014(14)
C87 0.0352(19) 0.0302(18) 0.0201(17) 0.0006(14) 0.0122(15) -0.0056(15)
C88 0.035(2) 0.0342(18) 0.0200(17) -0.0078(14) 0.0142(15) 0.0025(16)
C89 0.041(2) 0.0203(16) 0.0312(19) -0.0036(14) 0.0149(16) 0.0069(15)
C90 0.0289(18) 0.0212(16) 0.0190(16) 0.0016(13) 0.0107(14) 0.0023(14)
C91 0.0122(15) 0.0225(15) 0.0128(14) 0.0015(12) -0.0002(12) 0.0008(12)
C92 0.0194(16) 0.0193(15) 0.0202(16) -0.0016(13) 0.0073(13) -0.0005(13)
C93 0.0189(16) 0.0249(16) 0.0209(16) 0.0020(13) 0.0047(13) -0.0049(13)
C94 0.0120(15) 0.0349(18) 0.0150(15) 0.0042(13) 0.0032(12) -0.0027(13)
C95 0.0183(16) 0.0275(17) 0.0209(16) 0.0008(13) 0.0051(13) 0.0047(14)
C96 0.0166(16) 0.0196(15) 0.0189(15) 0.0008(12) 0.0026(13) -0.0003(13)
N1 0.0155(13) 0.0202(13) 0.0172(13) 0.0008(10) 0.0056(10) 0.0006(10)
N2 0.0165(13) 0.0267(13) 0.0134(12) 0.0041(10) 0.0049(10) 0.0010(11)
N3 0.0173(13) 0.0151(12) 0.0143(12) -0.0001(10) 0.0052(10) 0.0023(10)
N4 0.0166(13) 0.0167(12) 0.0145(12) 0.0003(10) 0.0063(10) -0.0008(10)
N5 0.0178(13) 0.0152(12) 0.0166(12) 0.0025(10) 0.0069(10) 0.0006(10)
N6 0.0124(12) 0.0164(12) 0.0127(12) -0.0011(10) 0.0032(10) -0.0009(10)
O1 0.0204(11) 0.0204(10) 0.0151(10) 0.0023(8) 0.0055(8) -0.0029(9)
O2 0.0218(11) 0.0143(10) 0.0155(10) 0.0003(8) 0.0061(8) -0.0017(8)
Nb1 0.01515(14) 0.01807(14) 0.01310(14) 0.00129(11) 0.00473(11) -0.00027(11)
Nb2 0.01434(14) 0.01379(13) 0.01337(13) -0.00041(10) 0.00462(11) -0.00127(10)
Cl1 0.0253(4) 0.0361(4) 0.0256(4) 0.0048(3) 0.0075(3) -0.0123(4)
Cl2 0.0194(4) 0.0442(5) 0.0246(4) 0.0037(4) 0.0108(3) -0.0042(4)

loop_
_atom_type_symbol
_atom_type_description
_atom_type_scat_dispersion_real
_atom_type_scat_dispersion_imag
_atom_type_scat_source
C C 0.0033 0.0016 'International Tables Vol C Tables 4.2.6.8 and 6.1.1.4'
H H 0.0000 0.0000 'International Tables Vol C Tables 4.2.6.8 and 6.1.1.4'
N N 0.0061 0.0033 'International Tables Vol C Tables 4.2.6.8 and 6.1.1.4'
O O 0.0106 0.0060 'International Tables Vol C Tables 4.2.6.8 and 6.1.1.4'
Br Br -0.2901 2.4595 'International Tables Vol C Tables 4.2.6.8 and 6.1.1.4'
Nb Nb -2.0727 0.6215 'International Tables Vol C Tables 4.2.6.8 and 6.1.1.4'
Cl Cl 0.1484 0.1585 'International Tables Vol C Tables 4.2.6.8 and 6.1.1.4'

loop_
_geom_angle_atom_site_label_1
_geom_angle_atom_site_label_2
_geom_angle_atom_site_label_3
_geom_angle
C2 C1 H1A 109.5
C2 C1 H1B 109.5
H1A C1 H1B 109.5
C2 C1 H1C 109.5
H1A C1 H1C 109.5
H1B C1 H1C 109.5
C3 C2 C1 119.3(3)
C3 C2 Nb1 115.1(2)
C1 C2 Nb1 125.61(19)
C2 C3 C4 119.4(3)
C2 C3 H3 120.3
C4 C3 H3 120.3
N1 C4 C3 117.9(2)
N1 C4 C5 124.5(3)
C3 C4 C5 117.6(3)
C4 C5 H5A 109.5
C4 C5 H5B 109.5
H5A C5 H5B 109.5
C4 C5 H5C 109.5
H5A C5 H5C 109.5
H5B C5 H5C 109.5
C11 C6 C7 121.6(3)
C11 C6 N1 119.1(2)
C7 C6 N1 119.2(2)
C8 C7 C6 117.9(3)
C8 C7 C15 119.5(3)
C6 C7 C15 122.5(3)
C9 C8 C7 121.4(3)
C9 C8 H8 119.3
C7 C8 H8 119.3
C10 C9 C8 119.6(3)
C10 C9 H9 120.2
C8 C9 H9 120.2
C9 C10 C11 121.5(3)
C9 C10 H10 119.2
C11 C10 H10 119.2
C6 C11 C10 117.9(3)
C6 C11 C12 122.1(3)
C10 C11 C12 120.0(3)
C14 C12 C13 110.3(3)
C14 C12 C11 112.7(3)
C13 C12 C11 111.6(3)
C14 C12 H12 107.3
C13 C12 H12 107.3
C11 C12 H12 107.3
C12 C13 H13A 109.5
C12 C13 H13B 109.5
H13A C13 H13B 109.5
C12 C13 H13C 109.5
H13A C13 H13C 109.5
H13B C13 H13C 109.5
C12 C14 H14A 109.5
C12 C14 H14B 109.5
H14A C14 H14B 109.5
C12 C14 H14C 109.5
H14A C14 H14C 109.5
H14B C14 H14C 109.5
C16 C15 C7 112.0(3)
C16 C15 C17 109.7(2)
C7 C15 C17 110.5(2)
C16 C15 H15 108.2
C7 C15 H15 108.2
C17 C15 H15 108.2
C15 C16 H16A 109.5
C15 C16 H16B 109.5
H16A C16 H16B 109.5
C15 C16 H16C 109.5
H16A C16 H16C 109.5
H16B C16 H16C 109.5
C15 C17 H17A 109.5
C15 C17 H17B 109.5
H17A C17 H17B 109.5
C15 C17 H17C 109.5
H17A C17 H17C 109.5
H17B C17 H17C 109.5
N2 C18 C23 120.7(3)
N2 C18 C19 118.9(3)
C23 C18 C19 120.4(3)
C20 C19 C18 118.5(3)
C20 C19 C27 121.2(3)
C18 C19 C27 120.2(3)
C21 C20 C19 121.3(3)
C21 C20 H20 119.3
C19 C20 H20 119.3
C22 C21 C20 120.0(3)
C22 C21 H21 120.0
C20 C21 H21 120.0
C21 C22 C23 121.6(3)
C21 C22 H22 119.2
C23 C22 H22 119.2
C22 C23 C18 118.1(3)
C22 C23 C24 120.9(3)
C18 C23 C24 121.0(3)
C23 C24 C25 110.9(3)
C23 C24 C26 114.3(3)
C25 C24 C26 109.2(3)
C23 C24 H24 107.4
C25 C24 H24 107.4
C26 C24 H24 107.4
C24 C25 H25A 109.5
C24 C25 H25B 109.5
H25A C25 H25B 109.5
C24 C25 H25C 109.5
H25A C25 H25C 109.5
H25B C25 H25C 109.5
C24 C26 H26A 109.5
C24 C26 H26B 109.5
H26A C26 H26B 109.5
C24 C26 H26C 109.5
H26A C26 H26C 109.5
H26B C26 H26C 109.5
C28 C27 C19 110.4(3)
C28 C27 C29 109.1(3)
C19 C27 C29 115.0(3)
C28 C27 H27 107.4
C19 C27 H27 107.4
C29 C27 H27 107.4
C27 C28 H28A 109.5
C27 C28 H28B 109.5
H28A C28 H28B 109.5
C27 C28 H28C 109.5
H28A C28 H28C 109.5
H28B C28 H28C 109.5
C27 C29 H29A 109.5
C27 C29 H29B 109.5
H29A C29 H29B 109.5
C27 C29 H29C 109.5
H29A C29 H29C 109.5
H29B C29 H29C 109.5
N3 C30 C33 107.0(2)
N3 C30 C31 113.0(2)
C33 C30 C31 107.1(2)
N3 C30 C32 110.4(2)
C33 C30 C32 109.5(2)
C31 C30 C32 109.8(2)
C30 C31 H31A 109.5
C30 C31 H31B 109.5
H31A C31 H31B 109.5
C30 C31 H31C 109.5
H31A C31 H31C 109.5
H31B C31 H31C 109.5
C30 C32 H32A 109.5
C30 C32 H32B 109.5
H32A C32 H32B 109.5
C30 C32 H32C 109.5
H32A C32 H32C 109.5
H32B C32 H32C 109.5
C30 C33 H33A 109.5
C30 C33 H33B 109.5
H33A C33 H33B 109.5
C30 C33 H33C 109.5
H33A C33 H33C 109.5
H33B C33 H33C 109.5
C35 C34 N3 110.3(2)
C35 C34 C43 117.0(2)
N3 C34 C43 115.9(2)
C35 C34 Nb1 100.49(17)
N3 C34 Nb1 47.27(11)
C43 C34 Nb1 142.32(18)
C35 C34 H34 103.9
N3 C34 H34 103.9
C43 C34 H34 103.9
Nb1 C34 H34 61.2
C36 C35 C34 119.2(3)
C36 C35 H35 120.4
C34 C35 H35 120.4
C35 C36 O1 120.7(3)
C35 C36 C37 123.5(3)
O1 C36 C37 115.7(2)
C38 C37 C42 118.3(3)
C38 C37 C36 120.6(3)
C42 C37 C36 121.1(3)
C37 C38 C39 120.7(3)
C37 C38 H38 119.6
C39 C38 H38 119.6
C40 C39 C38 120.5(3)
C40 C39 H39 119.7
C38 C39 H39 119.7
C41 C40 C39 119.1(3)
C41 C40 H40 120.5
C39 C40 H40 120.5
C40 C41 C42 120.8(3)
C40 C41 H41 119.6
C42 C41 H41 119.6
C41 C42 C37 120.6(3)
C41 C42 H42 119.7
C37 C42 H42 119.7
C48 C43 C44 117.7(3)
C48 C43 C34 119.3(2)
C44 C43 C34 123.0(2)
C45 C44 C43 120.9(3)
C45 C44 H44 119.5
C43 C44 H44 119.5
C46 C45 C44 119.5(3)
C46 C45 H45 120.2
C44 C45 H45 120.2
C45 C46 C47 121.0(3)
C45 C46 Cl1 120.0(2)
C47 C46 Cl1 119.0(2)
C48 C47 C46 118.6(3)
C48 C47 H47 120.7
C46 C47 H47 120.7
C47 C48 C43 122.2(3)
C47 C48 H48 118.9
C43 C48 H48 118.9
C50 C49 H49A 109.5
C50 C49 H49B 109.5
H49A C49 H49B 109.5
C50 C49 H49C 109.5
H49A C49 H49C 109.5
H49B C49 H49C 109.5
C51 C50 C49 119.9(3)
C51 C50 Nb2 115.3(2)
C49 C50 Nb2 124.78(19)
C50 C51 C52 119.3(3)
C50 C51 H51 120.3
C52 C51 H51 120.3
N4 C52 C51 117.5(2)
N4 C52 C53 124.5(3)
C51 C52 C53 118.0(2)
C52 C53 H53A 109.5
C52 C53 H53B 109.5
H53A C53 H53B 109.5
C52 C53 H53C 109.5
H53A C53 H53C 109.5
H53B C53 H53C 109.5
C59 C54 C55 122.1(3)
C59 C54 N4 119.0(3)
C55 C54 N4 119.0(2)
C56 C55 C54 117.4(3)
C56 C55 C63 121.3(3)
C54 C55 C63 121.3(2)
C57 C56 C55 121.2(3)
C57 C56 H56 119.4
C55 C56 H56 119.4
C58 C57 C56 120.3(3)
C58 C57 H57 119.8
C56 C57 H57 119.8
C57 C58 C59 121.4(3)
C57 C58 H58 119.3
C59 C58 H58 119.3
C58 C59 C54 117.6(3)
C58 C59 C60 118.8(3)
C54 C59 C60 123.6(3)
C59 C60 C61 111.0(2)
C59 C60 C62 111.6(2)
C61 C60 C62 110.1(2)
C59 C60 H60 108.0
C61 C60 H60 108.0
C62 C60 H60 108.0
C60 C61 H61A 109.5
C60 C61 H61B 109.5
H61A C61 H61B 109.5
C60 C61 H61C 109.5
H61A C61 H61C 109.5
H61B C61 H61C 109.5
C60 C62 H62A 109.5
C60 C62 H62B 109.5
H62A C62 H62B 109.5
C60 C62 H62C 109.5
H62A C62 H62C 109.5
H62B C62 H62C 109.5
C55 C63 C65 113.9(2)
C55 C63 C64 111.8(2)
C65 C63 C64 109.1(3)
C55 C63 H63 107.3
C65 C63 H63 107.3
C64 C63 H63 107.3
C63 C64 H64A 109.5
C63 C64 H64B 109.5
H64A C64 H64B 109.5
C63 C64 H64C 109.5
H64A C64 H64C 109.5
H64B C64 H64C 109.5
C63 C65 H65A 109.5
C63 C65 H65B 109.5
H65A C65 H65B 109.5
C63 C65 H65C 109.5
H65A C65 H65C 109.5
H65B C65 H65C 109.5
N5 C66 C67 118.8(2)
N5 C66 C71 120.2(2)
C67 C66 C71 121.0(3)
C68 C67 C66 118.2(3)
C68 C67 C75 121.9(3)
C66 C67 C75 119.9(3)
C69 C68 C67 121.5(3)
C69 C68 H68 119.3
C67 C68 H68 119.3
C70 C69 C68 119.9(3)
C70 C69 H69 120.1
C68 C69 H69 120.1
C69 C70 C71 121.7(3)
C69 C70 H70 119.1
C71 C70 H70 119.1
C70 C71 C66 117.7(3)
C70 C71 C72 121.8(3)
C66 C71 C72 120.5(2)
C73 C72 C71 111.9(2)
C73 C72 C74 108.8(2)
C71 C72 C74 114.4(2)
C73 C72 H72 107.1
C71 C72 H72 107.1
C74 C72 H72 107.1
C72 C73 H73A 109.5
C72 C73 H73B 109.5
H73A C73 H73B 109.5
C72 C73 H73C 109.5
H73A C73 H73C 109.5
H73B C73 H73C 109.5
C72 C74 H74A 109.5
C72 C74 H74B 109.5
H74A C74 H74B 109.5
C72 C74 H74C 109.5
H74A C74 H74C 109.5
H74B C74 H74C 109.5
C77 C75 C67 110.0(2)
C77 C75 C76 110.8(3)
C67 C75 C76 113.2(2)
C77 C75 H75 107.5
C67 C75 H75 107.5
C76 C75 H75 107.5
C75 C76 H76A 109.5
C75 C76 H76B 109.5
H76A C76 H76B 109.5
C75 C76 H76C 109.5
H76A C76 H76C 109.5
H76B C76 H76C 109.5
C75 C77 H77A 109.5
C75 C77 H77B 109.5
H77A C77 H77B 109.5
C75 C77 H77C 109.5
H77A C77 H77C 109.5
H77B C77 H77C 109.5
N6 C78 C79 107.0(2)
N6 C78 C81 111.6(2)
C79 C78 C81 109.5(2)
N6 C78 C80 111.8(2)
C79 C78 C80 106.5(2)
C81 C78 C80 110.2(2)
C78 C79 H79A 109.5
C78 C79 H79B 109.5
H79A C79 H79B 109.5
C78 C79 H79C 109.5
H79A C79 H79C 109.5
H79B C79 H79C 109.5
C78 C80 H80A 109.5
C78 C80 H80B 109.5
H80A C80 H80B 109.5
C78 C80 H80C 109.5
H80A C80 H80C 109.5
H80B C80 H80C 109.5
C78 C81 H81A 109.5
C78 C81 H81B 109.5
H81A C81 H81B 109.5
C78 C81 H81C 109.5
H81A C81 H81C 109.5
H81B C81 H81C 109.5
C83 C82 N6 110.9(2)
C83 C82 C91 116.7(2)
N6 C82 C91 117.2(2)
C83 C82 Nb2 100.59(17)
N6 C82 Nb2 47.43(11)
C91 C82 Nb2 142.26(18)
C83 C82 H82 103.2
N6 C82 H82 103.2
C91 C82 H82 103.2
Nb2 C82 H82 60.2
C84 C83 C82 117.4(2)
C84 C83 H83 121.3
C82 C83 H83 121.3
C83 C84 O2 120.5(2)
C83 C84 C85 125.7(2)
O2 C84 C85 113.8(2)
C86 C85 C90 118.9(3)
C86 C85 C84 119.8(2)
C90 C85 C84 121.3(2)
C87 C86 C85 120.5(3)
C87 C86 H86 119.8
C85 C86 H86 119.8
C88 C87 C86 120.1(3)
C88 C87 H87 120.0
C86 C87 H87 120.0
C87 C88 C89 120.0(3)
C87 C88 H88 120.0
C89 C88 H88 120.0
C88 C89 C90 120.6(3)
C88 C89 H89 119.7
C90 C89 H89 119.7
C89 C90 C85 119.9(3)
C89 C90 H90 120.0
C85 C90 H90 120.0
C96 C91 C92 118.1(3)
C96 C91 C82 118.9(2)
C92 C91 C82 123.0(2)
C91 C92 C93 121.2(3)
C91 C92 H92 119.4
C93 C92 H92 119.4
C94 C93 C92 118.9(3)
C94 C93 H93 120.6
C92 C93 H93 120.6
C93 C94 C95 121.7(3)
C93 C94 Cl2 118.8(2)
C95 C94 Cl2 119.5(2)
C94 C95 C96 118.1(3)
C94 C95 H95 120.9
C96 C95 H95 120.9
C91 C96 C95 122.0(3)
C91 C96 H96 119.0
C95 C96 H96 119.0
C4 N1 C6 119.2(2)
C4 N1 Nb1 114.81(18)
C6 N1 Nb1 125.94(17)
C18 N2 Nb1 171.8(2)
C30 N3 C34 121.1(2)
C30 N3 Nb1 139.30(17)
C34 N3 Nb1 98.20(15)
C52 N4 C54 119.2(2)
C52 N4 Nb2 115.02(18)
C54 N4 Nb2 125.52(16)
C66 N5 Nb2 168.97(19)
C78 N6 C82 120.8(2)
C78 N6 Nb2 139.77(17)
C82 N6 Nb2 98.17(15)
C36 O1 Nb1 124.27(17)
C84 O2 Nb2 124.75(16)
N2 Nb1 N3 110.29(9)
N2 Nb1 O1 109.07(9)
N3 Nb1 O1 91.41(8)
N2 Nb1 C2 101.15(10)
N3 Nb1 C2 92.90(10)
O1 Nb1 C2 145.79(9)
N2 Nb1 N1 105.73(9)
N3 Nb1 N1 143.18(8)
O1 Nb1 N1 83.84(7)
C2 Nb1 N1 72.62(9)
N2 Nb1 C34 142.60(9)
N3 Nb1 C34 34.53(8)
O1 Nb1 C34 70.91(8)
C2 Nb1 C34 94.58(9)
N1 Nb1 C34 111.32(8)
N5 Nb2 N6 111.59(9)
N5 Nb2 O2 108.29(9)
N6 Nb2 O2 92.15(8)
N5 Nb2 C50 101.76(10)
N6 Nb2 C50 96.74(9)
O2 Nb2 C50 142.83(9)
N5 Nb2 N4 102.56(9)
N6 Nb2 N4 145.72(8)
O2 Nb2 N4 79.59(7)
C50 Nb2 N4 72.84(9)
N5 Nb2 C82 142.69(9)
N6 Nb2 C82 34.40(8)
O2 Nb2 C82 70.05(8)
C50 Nb2 C82 98.43(9)
N4 Nb2 C82 113.29(8)

loop_
_geom_bond_atom_site_label_1
_geom_bond_atom_site_label_2
_geom_bond_distance
C1 C2 1.512(4)
C1 H1A 0.9800
C1 H1B 0.9800
C1 H1C 0.9800
C2 C3 1.341(4)
C2 Nb1 2.258(3)
C3 C4 1.451(4)
C3 H3 0.9500
C4 N1 1.299(3)
C4 C5 1.503(4)
C5 H5A 0.9800
C5 H5B 0.9800
C5 H5C 0.9800
C6 C11 1.396(4)
C6 C7 1.401(4)
C6 N1 1.447(3)
C7 C8 1.389(4)
C7 C15 1.525(4)
C8 C9 1.384(4)
C8 H8 0.9500
C9 C10 1.372(4)
C9 H9 0.9500
C10 C11 1.396(4)
C10 H10 0.9500
C11 C12 1.519(4)
C12 C14 1.496(5)
C12 C13 1.513(5)
C12 H12 1.0000
C13 H13A 0.9800
C13 H13B 0.9800
C13 H13C 0.9800
C14 H14A 0.9800
C14 H14B 0.9800
C14 H14C 0.9800
C15 C16 1.526(4)
C15 C17 1.538(4)
C15 H15 1.0000
C16 H16A 0.9800
C16 H16B 0.9800
C16 H16C 0.9800
C17 H17A 0.9800
C17 H17B 0.9800
C17 H17C 0.9800
C18 N2 1.405(3)
C18 C23 1.409(4)
C18 C19 1.425(4)
C19 C20 1.388(4)
C19 C27 1.513(4)
C20 C21 1.379(5)
C20 H20 0.9500
C21 C22 1.376(5)
C21 H21 0.9500
C22 C23 1.399(4)
C22 H22 0.9500
C23 C24 1.523(4)
C24 C25 1.525(4)
C24 C26 1.526(4)
C24 H24 1.0000
C25 H25A 0.9800
C25 H25B 0.9800
C25 H25C 0.9800
C26 H26A 0.9800
C26 H26B 0.9800
C26 H26C 0.9800
C27 C28 1.513(4)
C27 C29 1.538(4)
C27 H27 1.0000
C28 H28A 0.9800
C28 H28B 0.9800
C28 H28C 0.9800
C29 H29A 0.9800
C29 H29B 0.9800
C29 H29C 0.9800
C30 N3 1.497(3)
C30 C33 1.524(4)
C30 C31 1.531(4)
C30 C32 1.531(4)
C31 H31A 0.9800
C31 H31B 0.9800
C31 H31C 0.9800
C32 H32A 0.9800
C32 H32B 0.9800
C32 H32C 0.9800
C33 H33A 0.9800
C33 H33B 0.9800
C33 H33C 0.9800
C34 C35 1.496(4)
C34 N3 1.515(3)
C34 C43 1.515(4)
C34 Nb1 2.646(3)
C34 H34 1.0000
C35 C36 1.335(4)
C35 H35 0.9500
C36 O1 1.358(3)
C36 C37 1.488(4)
C37 C38 1.385(4)
C37 C42 1.392(4)
C38 C39 1.390(4)
C38 H38 0.9500
C39 C40 1.379(4)
C39 H39 0.9500
C40 C41 1.375(5)
C40 H40 0.9500
C41 C42 1.384(4)
C41 H41 0.9500
C42 H42 0.9500
C43 C48 1.388(4)
C43 C44 1.395(4)
C44 C45 1.382(4)
C44 H44 0.9500
C45 C46 1.379(4)
C45 H45 0.9500
C46 C47 1.382(4)
C46 Cl1 1.745(3)
C47 C48 1.377(4)
C47 H47 0.9500
C48 H48 0.9500
C49 C50 1.507(4)
C49 H49A 0.9800
C49 H49B 0.9800
C49 H49C 0.9800
C50 C51 1.338(4)
C50 Nb2 2.243(3)
C51 C52 1.457(4)
C51 H51 0.9500
C52 N4 1.299(3)
C52 C53 1.498(4)
C53 H53A 0.9800
C53 H53B 0.9800
C53 H53C 0.9800
C54 C59 1.405(4)
C54 C55 1.412(4)
C54 N4 1.444(3)
C55 C56 1.396(4)
C55 C63 1.515(4)
C56 C57 1.385(4)
C56 H56 0.9500
C57 C58 1.373(4)
C57 H57 0.9500
C58 C59 1.398(4)
C58 H58 0.9500
C59 C60 1.520(4)
C60 C61 1.535(4)
C60 C62 1.541(4)
C60 H60 1.0000
C61 H61A 0.9800
C61 H61B 0.9800
C61 H61C 0.9800
C62 H62A 0.9800
C62 H62B 0.9800
C62 H62C 0.9800
C63 C65 1.524(4)
C63 C64 1.527(4)
C63 H63 1.0000
C64 H64A 0.9800
C64 H64B 0.9800
C64 H64C 0.9800
C65 H65A 0.9800
C65 H65B 0.9800
C65 H65C 0.9800
C66 N5 1.398(3)
C66 C67 1.415(4)
C66 C71 1.416(4)
C67 C68 1.389(4)
C67 C75 1.518(4)
C68 C69 1.381(4)
C68 H68 0.9500
C69 C70 1.380(4)
C69 H69 0.9500
C70 C71 1.394(4)
C70 H70 0.9500
C71 C72 1.524(4)
C72 C73 1.523(4)
C72 C74 1.531(4)
C72 H72 1.0000
C73 H73A 0.9800
C73 H73B 0.9800
C73 H73C 0.9800
C74 H74A 0.9800
C74 H74B 0.9800
C74 H74C 0.9800
C75 C77 1.514(4)
C75 C76 1.539(4)
C75 H75 1.0000
C76 H76A 0.9800
C76 H76B 0.9800
C76 H76C 0.9800
C77 H77A 0.9800
C77 H77B 0.9800
C77 H77C 0.9800
C78 N6 1.495(3)
C78 C79 1.526(4)
C78 C81 1.536(4)
C78 C80 1.538(4)
C79 H79A 0.9800
C79 H79B 0.9800
C79 H79C 0.9800
C80 H80A 0.9800
C80 H80B 0.9800
C80 H80C 0.9800
C81 H81A 0.9800
C81 H81B 0.9800
C81 H81C 0.9800
C82 C83 1.504(4)
C82 N6 1.510(3)
C82 C91 1.522(4)
C82 Nb2 2.647(3)
C82 H82 1.0000
C83 C84 1.343(4)
C83 H83 0.9500
C84 O2 1.346(3)
C84 C85 1.477(4)
C85 C86 1.391(4)
C85 C90 1.392(4)
C86 C87 1.385(4)
C86 H86 0.9500
C87 C88 1.374(4)
C87 H87 0.9500
C88 C89 1.376(4)
C88 H88 0.9500
C89 C90 1.383(4)
C89 H89 0.9500
C90 H90 0.9500
C91 C96 1.385(4)
C91 C92 1.388(4)
C92 C93 1.389(4)
C92 H92 0.9500
C93 C94 1.377(4)
C93 H93 0.9500
C94 C95 1.382(4)
C94 Cl2 1.751(3)
C95 C96 1.387(4)
C95 H95 0.9500
C96 H96 0.9500
N1 Nb1 2.334(2)
N2 Nb1 1.781(2)
N3 Nb1 1.963(2)
N4 Nb2 2.323(2)
N5 Nb2 1.779(2)
N6 Nb2 1.969(2)
O1 Nb1 2.0373(18)
O2 Nb2 2.0170(18)
